data_4320260
loop_
_publ_author_name
'Maria Calleja'
'Karin Johnson'
'Warwick J. Belcher'
'Jonathan W. Steed'

_publ_section_title
;
 Oxonium Ions from Aqua Regia: Isolation by Hydrogen Bonding to Crown
 Ethers
;
_journal_name_full 'Inorganic Chemistry'
_journal_page_first 4978
_journal_page_last 4985
_journal_paper_doi 10.1021/ic010468i
_journal_volume 40
_journal_year 2001
_chemical_formula_sum 'C10 H27 Au Cl4 O8'
_chemical_formula_weight 614.08
_chemical_name_systematic
; 
  ? 
;
_space_group_IT_number 4
_symmetry_cell_setting monoclinic
_symmetry_space_group_name_Hall 'P 2yb'
_symmetry_space_group_name_H-M 'P 1 21 1'
_atom_sites_solution_hydrogens geom
_atom_sites_solution_primary direct
_atom_sites_solution_secondary difmap
_audit_creation_method SHELXL-97
_cell_angle_alpha 90.00
_cell_angle_beta 104.3410(10)
_cell_angle_gamma 90.00
_cell_formula_units_Z 4
_cell_length_a 7.9485(3)
_cell_length_b 18.7082(7)
_cell_length_c 13.9930(6)
_cell_measurement_temperature 123(2)
_cell_volume 2015.95(14)
_computing_structure_refinement 'SHELXL-97 (Sheldrick, 1997)'
_computing_structure_solution 'SHELXS-97 (Sheldrick, 1990)'
_diffrn_ambient_temperature 123(2)
_diffrn_measured_fraction_theta_full 0.996
_diffrn_measured_fraction_theta_max 0.996
_diffrn_measurement_device_type KappaCCD
_diffrn_radiation_monochromator graphite
_diffrn_radiation_source 'fine-focus sealed tube'
_diffrn_radiation_type MoK\a
_diffrn_radiation_wavelength 0.71070
_diffrn_reflns_av_R_equivalents 0.0870
_diffrn_reflns_av_sigmaI/netI 0.0816
_diffrn_reflns_limit_h_max 9
_diffrn_reflns_limit_h_min -9
_diffrn_reflns_limit_k_max 23
_diffrn_reflns_limit_k_min -23
_diffrn_reflns_limit_l_max 17
_diffrn_reflns_limit_l_min -17
_diffrn_reflns_number 17595
_diffrn_reflns_theta_full 26.00
_diffrn_reflns_theta_max 26.00
_diffrn_reflns_theta_min 3.43
_exptl_absorpt_coefficient_mu 7.858
_exptl_crystal_colour yellow
_exptl_crystal_density_diffrn 2.023
_exptl_crystal_density_method 'not measured'
_exptl_crystal_description needle
_exptl_crystal_F_000 1192
_exptl_crystal_size_max 0.3
_exptl_crystal_size_mid 0.1
_exptl_crystal_size_min 0.1
_refine_diff_density_max 3.328
_refine_diff_density_min -2.467
_refine_diff_density_rms 0.274
_refine_ls_abs_structure_details 'Flack H D (1983), Acta Cryst. A39, 876-881'
_refine_ls_abs_structure_Flack 0.20(6)
_refine_ls_extinction_coef 0.0027(3)
_refine_ls_extinction_expression Fc^*^=kFc[1+0.001xFc^2^\l^3^/sin(2\q)]^-1/4^
_refine_ls_extinction_method SHELXL
_refine_ls_goodness_of_fit_ref 1.046
_refine_ls_hydrogen_treatment mixed
_refine_ls_matrix_type full
_refine_ls_number_parameters 406
_refine_ls_number_reflns 7868
_refine_ls_number_restraints 25
_refine_ls_restrained_S_all 1.045
_refine_ls_R_factor_all 0.0762
_refine_ls_R_factor_gt 0.0582
_refine_ls_shift/su_max 0.054
_refine_ls_shift/su_mean 0.009
_refine_ls_structure_factor_coef Fsqd
_refine_ls_weighting_details 'w=1/[\s^2^(Fo^2^)+(0.0641P)^2^+29.1990P] where P=(Fo^2^+2Fc^2^)/3'
_refine_ls_weighting_scheme calc
_refine_ls_wR_factor_gt 0.1574
_refine_ls_wR_factor_ref 0.1743
_reflns_number_gt 5873
_reflns_number_total 7868
_reflns_threshold_expression >2sigma(I)
_cod_data_source_file ic010468i_2.cif
_cod_data_source_block au15
_cod_depositor_comments
;
The following automatic conversions were performed:

'_refine_ls_weighting_scheme' value 'calc
w=1/[\s^2^(Fo^2^)+(0.0641P)^2^+29.1990P] where P=(Fo^2^+2Fc^2^)/3'
was changed to 'calc'. New tag '_refine_ls_weighting_details' was
created. The value of the new tag was set to
'w=1/[\s^2^(Fo^2^)+(0.0641P)^2^+29.1990P] where P=(Fo^2^+2Fc^2^)/3'.

Automatic conversion script
Id: cif_fix_values 3143 2015-03-26 13:38:13Z robertas 
;
_cod_database_code 4320260

loop_
_symmetry_equiv_pos_as_xyz
'x, y, z'
'-x, y+1/2, -z'

loop_
_atom_site_label
_atom_site_type_symbol
_atom_site_fract_x
_atom_site_fract_y
_atom_site_fract_z
_atom_site_U_iso_or_equiv
_atom_site_adp_type
_atom_site_occupancy
_atom_site_calc_flag
_atom_site_refinement_flags
_atom_site_disorder_assembly
_atom_site_disorder_group
Au1 Au 1.50023(10) 0.76113(2) 0.50045(7) 0.0205(5) Uani 1 d . . .
Au2 Au -0.00016(11) 0.27298(2) 1.00028(7) 0.0211(4) Uani 1 d . . .
Cl1 Cl 1.4292(10) 0.8179(5) 0.6306(6) 0.0362(19) Uani 1 d . . .
Cl2 Cl 1.6933(8) 0.6916(5) 0.6074(6) 0.0376(18) Uani 1 d . . .
Cl3 Cl 1.5682(9) 0.7044(5) 0.3718(5) 0.0332(17) Uani 1 d . . .
Cl4 Cl 1.3064(8) 0.8321(5) 0.3924(6) 0.0335(17) Uani 1 d . . .
Cl5 Cl 0.1957(9) 0.3424(5) 1.1060(6) 0.0386(18) Uani 1 d . . .
Cl6 Cl -0.0683(10) 0.2174(4) 1.1306(5) 0.0328(17) Uani 1 d . . .
Cl7 Cl -0.1971(8) 0.2026(5) 0.8944(5) 0.0301(16) Uani 1 d . . .
Cl8 Cl 0.0672(9) 0.3291(5) 0.8687(6) 0.0358(18) Uani 1 d . . .
O1 O 1.3910(18) 0.5397(10) 0.5572(10) 0.025(4) Uani 1 d . . .
O2 O 1.5662(16) 0.4800(11) 0.4618(12) 0.026(4) Uani 1 d U . .
O3 O 1.8721(16) 0.5218(13) 0.4678(11) 0.028(3) Uani 1 d . . .
O4 O 0.6206(16) 0.0074(14) 1.0328(13) 0.039(5) Uani 1 d . . .
O5 O 0.9358(19) 0.0531(11) 1.0415(12) 0.029(4) Uani 1 d . . .
O6 O 1.1066(15) -0.0054(10) 0.9387(12) 0.024(4) Uani 1 d . . .
O1A O 1.2488(17) 0.4541(10) 0.6651(12) 0.025(4) Uani 1 d . . .
O2A O 1.0903(16) 0.5889(10) 0.6252(12) 0.020(3) Uani 1 d . . .
O3A O 1.1836(17) 0.6390(11) 0.4588(12) 0.020(4) Uani 1 d . . .
O4A O 1.1099(16) 0.5146(14) 0.3482(10) 0.026(3) Uani 1 d . . .
O5A O 1.213(2) 0.3972(10) 0.4757(10) 0.023(4) Uani 1 d . . .
C1A C 1.116(3) 0.4800(15) 0.7114(19) 0.023(6) Uani 1 d . . .
H1A2 H 1.1314 0.4586 0.7777 0.027 Uiso 1 calc R . .
H1A1 H 0.9992 0.4677 0.6709 0.027 Uiso 1 calc R . .
C2A C 1.140(4) 0.5613(14) 0.7190(18) 0.028(5) Uani 1 d . . .
H2A2 H 1.0668 0.5817 0.7604 0.034 Uiso 1 calc R . .
H2A1 H 1.2624 0.5734 0.7496 0.034 Uiso 1 calc R . .
C3A C 1.151(3) 0.6624(15) 0.6212(17) 0.022(5) Uiso 1 d . . .
H3A2 H 1.0975 0.6941 0.6619 0.026 Uiso 1 calc R . .
H3A1 H 1.2790 0.6646 0.6467 0.026 Uiso 1 calc R . .
C4A C 1.102(2) 0.6850(13) 0.5184(14) 0.015(4) Uiso 1 d . . .
H4A2 H 1.1385 0.7351 0.5131 0.018 Uiso 1 calc R . .
H4A1 H 0.9741 0.6826 0.4935 0.018 Uiso 1 calc R . .
C5A C 1.109(3) 0.6424(15) 0.3539(19) 0.024(5) Uani 1 d . . .
H5A2 H 1.1454 0.6865 0.3258 0.029 Uiso 1 calc R . .
H5A1 H 0.9802 0.6417 0.3395 0.029 Uiso 1 calc R . .
C6A C 1.179(3) 0.5733(17) 0.309(2) 0.024(5) Uani 1 d . . .
H6A2 H 1.1389 0.5735 0.2360 0.029 Uiso 1 calc R . .
H6A1 H 1.3071 0.5720 0.3279 0.029 Uiso 1 calc R . .
C7A C 1.160(3) 0.4481(15) 0.3134(17) 0.024(6) Uani 1 d . . .
H7A2 H 1.2876 0.4471 0.3216 0.028 Uiso 1 calc R . .
H7A1 H 1.1033 0.4422 0.2425 0.028 Uiso 1 calc R . .
C8A C 1.109(3) 0.3901(13) 0.3699(16) 0.024(5) Uani 1 d . . .
H8A2 H 1.1320 0.3433 0.3428 0.029 Uiso 1 calc R . .
H8A1 H 0.9829 0.3933 0.3664 0.029 Uiso 1 calc R . .
C9A C 1.140(2) 0.3609(13) 0.5521(15) 0.022(4) Uani 1 d . . .
H9A2 H 1.0190 0.3763 0.5455 0.026 Uiso 1 calc R . .
H9A1 H 1.1408 0.3085 0.5425 0.026 Uiso 1 calc R . .
C10A C 1.240(3) 0.3781(14) 0.645(2) 0.033(6) Uani 1 d . . .
H10B H 1.3597 0.3597 0.6525 0.040 Uiso 1 calc R . .
H10A H 1.1915 0.3539 0.6954 0.040 Uiso 1 calc R . .
O1B O 0.3980(16) 0.0202(12) 1.1506(11) 0.024(3) Uani 1 d . . .
O2B O 0.2918(19) 0.1390(10) 1.0272(14) 0.026(4) Uani 1 d . . .
O3B O 0.2484(17) 0.0822(10) 0.8304(11) 0.023(4) Uani 1 d . . .
O4B O 0.4037(18) -0.0555(10) 0.8708(12) 0.023(4) Uani 1 d . . .
O5B O 0.317(2) -0.1052(11) 1.0383(13) 0.029(4) Uani 1 d . . .
C1B C 0.343(3) 0.0865(14) 1.1843(19) 0.030(7) Uani 1 d . . .
H1B2 H 0.4049 0.0947 1.2540 0.036 Uiso 1 calc R . .
H1B1 H 0.2168 0.0848 1.1800 0.036 Uiso 1 calc R . .
C2B C 0.383(3) 0.1476(14) 1.1196(18) 0.028(6) Uani 1 d . . .
H2B2 H 0.3528 0.1940 1.1451 0.034 Uiso 1 calc R . .
H2B1 H 0.5083 0.1479 1.1220 0.034 Uiso 1 calc R . .
C3B C 0.381(2) 0.1699(13) 0.9655(14) 0.020(4) Uani 1 d U . .
H3B2 H 0.4959 0.1469 0.9733 0.024 Uiso 1 calc R . .
H3B1 H 0.3988 0.2216 0.9797 0.024 Uiso 1 calc R . .
C4B C 0.261(2) 0.1574(14) 0.8558(16) 0.020(5) Uani 1 d U . .
H4B2 H 0.1432 0.1766 0.8517 0.024 Uiso 1 calc R . .
H4B1 H 0.3104 0.1837 0.8078 0.024 Uiso 1 calc R . .
C5B C 0.379(3) 0.0561(17) 0.7850(19) 0.030(6) Uani 1 d . . .
H5B2 H 0.4954 0.0682 0.8264 0.035 Uiso 1 calc R . .
H5B1 H 0.3653 0.0789 0.7196 0.035 Uiso 1 calc R . .
C6B C 0.362(2) -0.0210(15) 0.7734(18) 0.022(5) Uani 1 d . . .
H6B2 H 0.4413 -0.0387 0.7343 0.026 Uiso 1 calc R . .
H6B1 H 0.2415 -0.0333 0.7376 0.026 Uiso 1 calc R . .
C7B C 0.360(3) -0.1274(14) 0.8791(18) 0.024(5) Uani 1 d . . .
H7B2 H 0.4194 -0.1579 0.8396 0.029 Uiso 1 calc R . .
H7B1 H 0.2331 -0.1341 0.8541 0.029 Uiso 1 calc R . .
C8B C 0.417(3) -0.1481(15) 0.9873(18) 0.034(6) Uani 1 d U . .
H8B2 H 0.3946 -0.1995 0.9957 0.041 Uiso 1 calc R . .
H8B1 H 0.5424 -0.1389 1.0135 0.041 Uiso 1 calc R . .
C9B C 0.389(4) -0.1046(16) 1.1415(18) 0.027(6) Uani 1 d . . .
H9B2 H 0.5167 -0.1061 1.1550 0.033 Uiso 1 calc R . .
H9B1 H 0.3501 -0.1480 1.1707 0.033 Uiso 1 calc R . .
C10B C 0.338(3) -0.0427(16) 1.188(2) 0.026(6) Uani 1 d . . .
H10D H 0.2099 -0.0412 1.1752 0.031 Uiso 1 calc R . .
H10C H 0.3871 -0.0455 1.2600 0.031 Uiso 1 calc R . .

loop_
_atom_site_aniso_label
_atom_site_aniso_U_11
_atom_site_aniso_U_22
_atom_site_aniso_U_33
_atom_site_aniso_U_23
_atom_site_aniso_U_13
_atom_site_aniso_U_12
Au1 0.0160(3) 0.0181(14) 0.0306(4) -0.0015(3) 0.0120(3) -0.0021(3)
Au2 0.0285(3) 0.0134(12) 0.0237(4) 0.0016(3) 0.0110(3) 0.0022(3)
Cl1 0.039(4) 0.032(5) 0.044(4) -0.009(3) 0.023(3) -0.009(3)
Cl2 0.026(3) 0.038(5) 0.049(4) 0.016(4) 0.010(3) 0.006(3)
Cl3 0.035(3) 0.036(5) 0.034(3) -0.013(3) 0.019(3) -0.004(3)
Cl4 0.028(3) 0.030(4) 0.046(4) 0.004(3) 0.014(3) 0.007(3)
Cl5 0.038(3) 0.035(5) 0.045(4) -0.014(4) 0.014(3) -0.002(3)
Cl6 0.051(4) 0.025(4) 0.027(3) 0.011(3) 0.019(3) 0.005(3)
Cl7 0.032(3) 0.033(4) 0.026(3) -0.009(3) 0.008(2) -0.003(3)
Cl8 0.044(4) 0.023(4) 0.048(4) 0.014(3) 0.026(3) 0.007(3)
O1 0.034(7) 0.027(10) 0.017(6) -0.006(6) 0.010(5) -0.019(7)
O2 0.016(5) 0.027(8) 0.040(7) 0.005(6) 0.015(5) -0.007(6)
O3 0.028(6) 0.022(8) 0.032(8) -0.009(8) 0.007(5) -0.016(7)
O4 0.019(5) 0.051(14) 0.052(10) -0.011(10) 0.018(6) -0.005(9)
O5 0.038(7) 0.019(8) 0.033(8) -0.005(7) 0.013(6) 0.006(7)
O6 0.011(5) 0.020(9) 0.040(9) 0.001(7) 0.005(5) 0.012(6)
O1A 0.025(6) 0.023(10) 0.036(9) 0.004(7) 0.027(6) 0.010(7)
O2A 0.016(6) 0.014(9) 0.031(9) 0.000(7) 0.006(6) 0.004(6)
O3A 0.007(6) 0.026(10) 0.030(9) -0.004(8) 0.011(6) -0.004(6)
O4A 0.029(6) 0.028(10) 0.025(7) 0.004(9) 0.011(6) 0.003(9)
O5A 0.030(7) 0.031(10) 0.004(6) -0.001(6) -0.003(6) -0.007(7)
C1A 0.023(9) 0.019(13) 0.034(13) -0.003(10) 0.021(9) 0.010(9)
C2A 0.060(13) 0.005(9) 0.022(10) 0.000(8) 0.014(9) 0.005(9)
C5A 0.020(10) 0.014(12) 0.031(12) -0.003(10) -0.007(9) -0.004(9)
C6A 0.020(10) 0.029(13) 0.029(12) 0.004(10) 0.015(8) 0.001(9)
C7A 0.030(12) 0.034(16) 0.015(11) -0.006(10) 0.019(9) -0.008(10)
C8A 0.038(11) 0.022(12) 0.009(8) -0.009(7) 0.001(8) 0.015(9)
C9A 0.021(8) 0.021(9) 0.023(9) 0.012(7) 0.004(7) -0.006(7)
C10A 0.050(12) 0.009(9) 0.043(12) -0.006(9) 0.016(10) 0.004(9)
O1B 0.032(6) 0.006(7) 0.039(8) -0.003(8) 0.019(6) 0.004(8)
O2B 0.014(6) 0.012(8) 0.058(11) -0.005(7) 0.019(7) -0.002(6)
O3B 0.020(6) 0.016(9) 0.030(8) 0.001(7) 0.003(6) -0.009(6)
O4B 0.031(7) 0.016(9) 0.024(8) -0.003(7) 0.009(6) -0.009(7)
O5B 0.046(9) 0.017(10) 0.026(9) 0.007(8) 0.013(8) 0.011(8)
C1B 0.024(11) 0.017(13) 0.040(14) -0.008(10) -0.009(10) 0.015(10)
C2B 0.013(8) 0.025(12) 0.041(13) 0.002(9) -0.007(8) -0.015(8)
C3B 0.019(6) 0.023(8) 0.024(7) -0.006(6) 0.019(6) 0.000(6)
C4B 0.007(6) 0.025(9) 0.031(8) 0.011(7) 0.012(6) 0.000(6)
C5B 0.032(11) 0.028(15) 0.027(12) 0.017(11) 0.005(9) 0.001(11)
C6B 0.008(7) 0.031(13) 0.028(11) 0.004(9) 0.006(7) -0.001(8)
C7B 0.020(7) 0.013(7) 0.039(10) -0.006(5) 0.005(6) 0.005(5)
C8B 0.034(8) 0.021(7) 0.043(9) -0.004(6) 0.004(6) 0.006(6)
C9B 0.043(13) 0.021(13) 0.020(11) 0.005(9) 0.012(10) -0.003(11)
C10B 0.028(11) 0.019(12) 0.029(13) -0.003(9) 0.005(9) 0.003(9)

loop_
_atom_type_symbol
_atom_type_description
_atom_type_scat_dispersion_real
_atom_type_scat_dispersion_imag
_atom_type_scat_source
C C 0.0033 0.0016 'International Tables Vol C Tables 4.2.6.8 and 6.1.1.4'
H H 0.0000 0.0000 'International Tables Vol C Tables 4.2.6.8 and 6.1.1.4'
O O 0.0106 0.0060 'International Tables Vol C Tables 4.2.6.8 and 6.1.1.4'
Cl Cl 0.1484 0.1585 'International Tables Vol C Tables 4.2.6.8 and 6.1.1.4'
Au Au -2.0133 8.8022 'International Tables Vol C Tables 4.2.6.8 and 6.1.1.4'

loop_
_geom_angle_atom_site_label_1
_geom_angle_atom_site_label_2
_geom_angle_atom_site_label_3
_geom_angle
_geom_angle_site_symmetry_1
_geom_angle_site_symmetry_3
_geom_angle_publ_flag
Cl3 Au1 Cl2 90.0(3) . . ?
Cl3 Au1 Cl4 90.0(3) . . ?
Cl2 Au1 Cl4 179.6(4) . . ?
Cl3 Au1 Cl1 179.5(3) . . ?
Cl2 Au1 Cl1 90.1(3) . . ?
Cl4 Au1 Cl1 89.9(3) . . ?
Cl5 Au2 Cl6 90.0(3) . . ?
Cl5 Au2 Cl7 179.7(4) . . ?
Cl6 Au2 Cl7 89.8(3) . . ?
Cl5 Au2 Cl8 90.2(3) . . ?
Cl6 Au2 Cl8 179.8(3) . . ?
Cl7 Au2 Cl8 90.1(3) . . ?
C10A O1A C1A 114.2(18) . . ?
C2A O2A C3A 111.8(18) . . ?
C5A O3A C4A 115.1(17) . . ?
C6A O4A C7A 112.3(15) . . ?
C9A O5A C8A 116.5(16) . . ?
O1A C1A C2A 106(2) . . ?
O2A C2A C1A 108(2) . . ?
C4A C3A O2A 107.4(19) . . ?
C3A C4A O3A 110.1(18) . . ?
O3A C5A C6A 106(2) . . ?
O4A C6A C5A 105.8(19) . . ?
O4A C7A C8A 108.8(17) . . ?
C7A C8A O5A 108(2) . . ?
C10A C9A O5A 109.6(18) . . ?
C9A C10A O1A 113(2) . . ?
C10B O1B C1B 116.2(15) . . ?
C2B O2B C3B 108.6(17) . . ?
C5B O3B C4B 115.3(17) . . ?
C7B O4B C6B 119.6(19) . . ?
C9B O5B C8B 112.4(19) . . ?
O1B C1B C2B 109(2) . . ?
O2B C2B C1B 110.0(19) . . ?
O2B C3B C4B 105.1(16) . . ?
O3B C4B C3B 111.3(18) . . ?
O3B C5B C6B 109(2) . . ?
C5B C6B O4B 110(2) . . ?
O4B C7B C8B 108(2) . . ?
O5B C8B C7B 106.8(19) . . ?
O5B C9B C10B 112(2) . . ?
O1B C10B C9B 110(2) . . ?

loop_
_geom_bond_atom_site_label_1
_geom_bond_atom_site_label_2
_geom_bond_distance
_geom_bond_site_symmetry_2
_geom_bond_publ_flag
Au1 Cl3 2.266(7) . ?
Au1 Cl2 2.268(8) . ?
Au1 Cl4 2.295(7) . ?
Au1 Cl1 2.297(7) . ?
Au2 Cl5 2.271(8) . ?
Au2 Cl6 2.277(7) . ?
Au2 Cl7 2.286(7) . ?
Au2 Cl8 2.295(7) . ?
O1A C10A 1.45(3) . ?
O1A C1A 1.45(2) . ?
O2A C2A 1.37(3) . ?
O2A C3A 1.46(3) . ?
O3A C5A 1.44(3) . ?
O3A C4A 1.46(3) . ?
O4A C6A 1.40(3) . ?
O4A C7A 1.43(3) . ?
O5A C9A 1.50(2) . ?
O5A C8A 1.51(2) . ?
C1A C2A 1.53(3) . ?
C3A C4A 1.46(3) . ?
C5A C6A 1.60(4) . ?
C7A C8A 1.46(4) . ?
C9A C10A 1.39(3) . ?
O1B C10B 1.42(4) . ?
O1B C1B 1.43(3) . ?
O2B C2B 1.32(3) . ?
O2B C3B 1.37(3) . ?
O3B C5B 1.43(3) . ?
O3B C4B 1.45(3) . ?
O4B C7B 1.40(3) . ?
O4B C6B 1.47(3) . ?
O5B C9B 1.41(3) . ?
O5B C8B 1.44(3) . ?
C1B C2B 1.54(4) . ?
C3B C4B 1.61(3) . ?
C5B C6B 1.46(3) . ?
C7B C8B 1.52(3) . ?
C9B C10B 1.43(4) . ?

loop_
_geom_torsion_atom_site_label_1
_geom_torsion_atom_site_label_2
_geom_torsion_atom_site_label_3
_geom_torsion_atom_site_label_4
_geom_torsion
_geom_torsion_site_symmetry_1
_geom_torsion_site_symmetry_2
_geom_torsion_site_symmetry_3
_geom_torsion_site_symmetry_4
_geom_torsion_publ_flag
C10A O1A C1A C2A -176(2) . . . . ?
C3A O2A C2A C1A -164.3(18) . . . . ?
O1A C1A C2A O2A 70(3) . . . . ?
C2A O2A C3A C4A 176.6(18) . . . . ?
O2A C3A C4A O3A -61(2) . . . . ?
C5A O3A C4A C3A 163.3(19) . . . . ?
C4A O3A C5A C6A -163.8(18) . . . . ?
C7A O4A C6A C5A 179(2) . . . . ?
O3A C5A C6A O4A 64(2) . . . . ?
C6A O4A C7A C8A 171(2) . . . . ?
O4A C7A C8A O5A -65(2) . . . . ?
C9A O5A C8A C7A 159.4(19) . . . . ?
C8A O5A C9A C10A -174(2) . . . . ?
O5A C9A C10A O1A 59(2) . . . . ?
C1A O1A C10A C9A 92(2) . . . . ?
C10B O1B C1B C2B -167(2) . . . . ?
C3B O2B C2B C1B -152.0(19) . . . . ?
O1B C1B C2B O2B 63(3) . . . . ?
C2B O2B C3B C4B -180(2) . . . . ?
C5B O3B C4B C3B -90(2) . . . . ?
O2B C3B C4B O3B -66.2(19) . . . . ?
C4B O3B C5B C6B 174(2) . . . . ?
O3B C5B C6B O4B -67(2) . . . . ?
C7B O4B C6B C5B 166(2) . . . . ?
C6B O4B C7B C8B -179.4(16) . . . . ?
C9B O5B C8B C7B -164(2) . . . . ?
O4B C7B C8B O5B 63(2) . . . . ?
C8B O5B C9B C10B 156(2) . . . . ?
C1B O1B C10B C9B 175(2) . . . . ?
O5B C9B C10B O1B -61(3) . . . . ?
